data_4517629
loop_
_publ_author_name
'Khatua, Sajal'
'Biswas, Protap'

_publ_section_title
;
 Flexible Luminescent MOF: Trapping of Less Stable Conformation of
 Rotational Isomers, In Situ Guest-Responsive Turn-Off and Turn-On
 Luminescence and Mechanistic Study.
;
_journal_name_full 'ACS applied materials &amp; interfaces'
_journal_paper_doi 10.1021/acsami.0c02891
_journal_year 2020
_chemical_formula_moiety 'C22 H17 Cu I N3 O, C H2 Cl2'
_chemical_formula_sum 'C23 H19 Cl2 Cu I N3 O'
_chemical_formula_weight 614.75
_space_group_crystal_system monoclinic
_space_group_IT_number 15
_space_group_name_Hall '-C 2yc'
_space_group_name_H-M_alt 'C 1 2/c 1'
_atom_sites_solution_hydrogens geom
_atom_sites_solution_primary direct
_audit_creation_date 2019-04-05
_audit_creation_method
;
Olex2 1.2
(compiled 2018.05.29 svn.r3508 for OlexSys, GUI svn.r5506)
;
_cell_angle_alpha 90
_cell_angle_beta 113.580(2)
_cell_angle_gamma 90
_cell_formula_units_Z 8
_cell_length_a 24.6615(9)
_cell_length_b 12.0846(5)
_cell_length_c 18.0322(7)
_cell_measurement_reflns_used 8104
_cell_measurement_temperature 100(2)
_cell_measurement_theta_max 24.48
_cell_measurement_theta_min 2.40
_cell_volume 4925.3(3)
_computing_cell_refinement 'SAINT v8.34A (Bruker, 2013)'
_computing_data_reduction 'SAINT v8.34A (Bruker, 2013)'
_computing_molecular_graphics 'Olex2 (Dolomanov et al., 2009)'
_computing_publication_material 'Olex2 (Dolomanov et al., 2009)'
_computing_structure_refinement 'XL (Sheldrick, 2008)'
_computing_structure_solution 'ShelXS (Sheldrick, 2008)'
_diffrn_ambient_temperature 100
_diffrn_measured_fraction_theta_full 0.999
_diffrn_measured_fraction_theta_max 0.999
_diffrn_measurement_device_type 'Bruker APEX-II CCD'
_diffrn_measurement_method '\f and \w scans'
_diffrn_radiation_type MoK\a
_diffrn_radiation_wavelength 0.71073
_diffrn_reflns_av_R_equivalents 0.0721
_diffrn_reflns_av_unetI/netI 0.0405
_diffrn_reflns_Laue_measured_fraction_full 0.999
_diffrn_reflns_Laue_measured_fraction_max 0.999
_diffrn_reflns_limit_h_max 29
_diffrn_reflns_limit_h_min -29
_diffrn_reflns_limit_k_max 14
_diffrn_reflns_limit_k_min -14
_diffrn_reflns_limit_l_max 21
_diffrn_reflns_limit_l_min -21
_diffrn_reflns_number 34629
_diffrn_reflns_point_group_measured_fraction_full 0.999
_diffrn_reflns_point_group_measured_fraction_max 0.999
_diffrn_reflns_theta_full 25.242
_diffrn_reflns_theta_max 25.349
_diffrn_reflns_theta_min 1.802
_diffrn_standards_number 0
_exptl_absorpt_coefficient_mu 2.377
_exptl_absorpt_correction_T_max 0.7452
_exptl_absorpt_correction_T_min 0.5145
_exptl_absorpt_correction_type multi-scan
_exptl_absorpt_process_details
'SADABS-2014/5 (Bruker,2014/5) was used for absorption correction. wR2(int) was 0.0798 before and 0.0559 after correction. The Ratio of minimum to maximum transmission is 0.6904. The \l/2 correction factor is 0.00150.'
_exptl_crystal_colour 'clear light pink'
_exptl_crystal_colour_lustre clear
_exptl_crystal_colour_modifier light
_exptl_crystal_colour_primary pink
_exptl_crystal_density_diffrn 1.658
_exptl_crystal_description block
_exptl_crystal_F_000 2416
_exptl_crystal_size_max 0.36
_exptl_crystal_size_mid 0.35
_exptl_crystal_size_min 0.32
_refine_diff_density_max 3.602
_refine_diff_density_min -1.424
_refine_diff_density_rms 0.213
_refine_ls_extinction_method none
_refine_ls_goodness_of_fit_ref 1.157
_refine_ls_hydrogen_treatment constr
_refine_ls_matrix_type full
_refine_ls_number_parameters 269
_refine_ls_number_reflns 4515
_refine_ls_number_restraints 0
_refine_ls_restrained_S_all 1.157
_refine_ls_R_factor_all 0.1354
_refine_ls_R_factor_gt 0.1075
_refine_ls_shift/su_max 0.000
_refine_ls_shift/su_mean 0.000
_refine_ls_structure_factor_coef Fsqd
_refine_ls_weighting_details 'w=1/[\s^2^(Fo^2^)+(0.0495P)^2^+306.3603P] where P=(Fo^2^+2Fc^2^)/3'
_refine_ls_weighting_scheme calc
_refine_ls_wR_factor_gt 0.2353
_refine_ls_wR_factor_ref 0.2519
_reflns_Friedel_coverage 0.000
_reflns_number_gt 3453
_reflns_number_total 4515
_reflns_threshold_expression 'I > 2\s(I)'
_cod_data_source_file 1O.cif
_cod_data_source_block 1o
_cod_database_code 4517629
_shelx_shelxl_version_number 2016/6
_shelx_space_group_comment
;
The symmetry employed for this shelxl refinement is uniquely defined
by the following loop, which should always be used as a source of
symmetry information in preference to the above space-group names.
They are only intended as comments.
;
_shelx_estimated_absorpt_t_max 0.517
_shelx_estimated_absorpt_t_min 0.482
_olex2_refinement_description
;
1. Fixed Uiso
 At 1.2 times of:
  All C(H) groups, All C(H,H) groups
 At 1.5 times of:
  All C(H,H,H) groups
2. Uiso/Uaniso restraints and constraints
Uanis(C23) = Uanis(C22)
Uanis(Cl2) = Uanis(Cl1)
3.a Secondary CH2 refined with riding coordinates:
 C23(H23A,H23B)
3.b Aromatic/amide H refined with riding coordinates:
 C7(H7), C9(H9), C4(H4), C14(H14), C15(H15), C5(H5), C21(H21), C13(H13),
 C12(H12), C2(H2), C1(H1), C20(H20), C17(H17), C18(H18)
3.c Idealised Me refined as rotating group:
 C22(H22A,H22B,H22C)
;
_olex2_submission_special_instructions 'No special instructions were received'

loop_
_space_group_symop_operation_xyz
'x, y, z'
'-x, y, -z+1/2'
'x+1/2, y+1/2, z'
'-x+1/2, y+1/2, -z+1/2'
'-x, -y, -z'
'x, -y, z-1/2'
'-x+1/2, -y+1/2, -z'
'x+1/2, -y+1/2, z-1/2'

loop_
_atom_site_label
_atom_site_type_symbol
_atom_site_fract_x
_atom_site_fract_y
_atom_site_fract_z
_atom_site_U_iso_or_equiv
_atom_site_adp_type
_atom_site_occupancy
_atom_site_site_symmetry_order
_atom_site_calc_flag
_atom_site_refinement_flags_posn
_atom_site_refinement_flags_adp
_atom_site_refinement_flags_occupancy
_atom_site_disorder_assembly
_atom_site_disorder_group
I1 I 0.54126(4) 0.15631(9) 0.46454(6) 0.0485(3) Uani 1 1 d . . . . .
Cu1 Cu 0.50052(7) 0.05060(16) 0.56268(10) 0.0410(5) Uani 1 1 d . . . . .
N2 N 0.2481(4) 0.3862(9) 0.4283(6) 0.033(2) Uani 1 1 d . . . . .
N1 N 0.4295(5) 0.1453(10) 0.5477(7) 0.039(3) Uani 1 1 d . . . . .
N3 N 0.0663(5) 0.4470(11) 0.1746(7) 0.045(3) Uani 1 1 d . . . . .
O1 O 0.2872(8) 0.8872(11) 0.7712(8) 0.085(5) Uani 1 1 d . . . . .
C10 C 0.2065(5) 0.4643(11) 0.4105(7) 0.030(3) Uani 1 1 d . . . . .
C6 C 0.2944(5) 0.3924(11) 0.4994(8) 0.034(3) Uani 1 1 d . . . . .
C11 C 0.1568(5) 0.4566(12) 0.3297(7) 0.034(3) Uani 1 1 d . . . . .
C8 C 0.2585(6) 0.5595(11) 0.5358(7) 0.034(3) Uani 1 1 d . . . . .
C7 C 0.3001(6) 0.4770(10) 0.5544(8) 0.031(3) Uani 1 1 d . . . . .
H7 H 0.332964 0.477673 0.605194 0.037 Uiso 1 1 calc R . . . .
C9 C 0.2099(6) 0.5524(11) 0.4613(7) 0.034(3) Uani 1 1 d . . . . .
H9 H 0.179643 0.606991 0.445914 0.041 Uiso 1 1 calc R . . . .
C4 C 0.3380(6) 0.2268(11) 0.4622(8) 0.038(3) Uani 1 1 d . . . . .
H4 H 0.305422 0.225489 0.411116 0.045 Uiso 1 1 calc R . . . .
C16 C 0.2650(6) 0.6499(12) 0.5947(8) 0.040(3) Uani 1 1 d . . . . .
C14 C 0.1126(6) 0.3800(13) 0.1970(8) 0.043(3) Uani 1 1 d . . . . .
H14 H 0.114183 0.327588 0.158630 0.051 Uiso 1 1 calc R . . . .
C15 C 0.1583(6) 0.3813(12) 0.2715(8) 0.040(3) Uani 1 1 d . . . . .
H15 H 0.190704 0.331829 0.283635 0.048 Uiso 1 1 calc R . . . .
C5 C 0.3820(6) 0.1497(14) 0.4789(8) 0.046(4) Uani 1 1 d . . . . .
H5 H 0.378255 0.096129 0.438525 0.056 Uiso 1 1 calc R . . . .
C21 C 0.2168(7) 0.7132(11) 0.5894(9) 0.044(4) Uani 1 1 d . . . . .
H21 H 0.179391 0.701361 0.546308 0.053 Uiso 1 1 calc R . . . .
C13 C 0.0646(6) 0.5188(15) 0.2304(9) 0.051(4) Uani 1 1 d . . . . .
H13 H 0.032070 0.568334 0.215411 0.061 Uiso 1 1 calc R . . . .
C3 C 0.3400(5) 0.3054(12) 0.5175(8) 0.039(3) Uani 1 1 d . . . . .
C12 C 0.1070(6) 0.5246(13) 0.3074(8) 0.043(4) Uani 1 1 d . . . . .
H12 H 0.102702 0.574498 0.345443 0.051 Uiso 1 1 calc R . . . .
C2 C 0.3882(7) 0.2969(15) 0.5922(10) 0.066(5) Uani 1 1 d . . . . .
H2 H 0.391707 0.346254 0.634917 0.079 Uiso 1 1 calc R . . . .
C1 C 0.4308(7) 0.2161(15) 0.6038(10) 0.062(5) Uani 1 1 d . . . . .
H1 H 0.462841 0.211620 0.655341 0.075 Uiso 1 1 calc R . . . .
Cl2 Cl 0.5847(9) 0.510(3) 0.5785(10) 0.434(14) Uani 1 1 d . . . . .
C20 C 0.2233(8) 0.7955(13) 0.6482(10) 0.056(4) Uani 1 1 d . . . . .
H20 H 0.190351 0.839468 0.644417 0.067 Uiso 1 1 calc R . . . .
C17 C 0.3183(8) 0.6736(13) 0.6567(9) 0.060(5) Uani 1 1 d . . . . .
H17 H 0.352272 0.634239 0.659009 0.072 Uiso 1 1 calc R . . . .
C19 C 0.2771(10) 0.8115(14) 0.7104(10) 0.065(6) Uani 1 1 d . . . . .
C18 C 0.3253(10) 0.7506(15) 0.7154(10) 0.072(6) Uani 1 1 d . . . . .
H18 H 0.362719 0.761511 0.758661 0.087 Uiso 1 1 calc R . . . .
C22 C 0.2392(15) 0.956(3) 0.7624(18) 0.134(8) Uani 1 1 d . . . . .
H22A H 0.222624 0.987132 0.707601 0.201 Uiso 1 1 calc GR . . . .
H22B H 0.252811 1.016604 0.801927 0.201 Uiso 1 1 calc GR . . . .
H22C H 0.208830 0.913240 0.771644 0.201 Uiso 1 1 calc GR . . . .
Cl1 Cl 0.5541(9) 0.468(3) 0.7046(10) 0.434(14) Uani 1 1 d . . . . .
C23 C 0.5364(15) 0.450(3) 0.5964(18) 0.134(8) Uani 1 1 d . . . . .
H23A H 0.535806 0.370424 0.583214 0.161 Uiso 1 1 calc R . . . .
H23B H 0.497102 0.482008 0.563606 0.161 Uiso 1 1 calc R . . . .

loop_
_atom_site_aniso_label
_atom_site_aniso_U_11
_atom_site_aniso_U_22
_atom_site_aniso_U_33
_atom_site_aniso_U_23
_atom_site_aniso_U_13
_atom_site_aniso_U_12
I1 0.0431(5) 0.0604(6) 0.0472(6) 0.0059(5) 0.0237(4) 0.0061(5)
Cu1 0.0254(8) 0.0601(12) 0.0350(9) 0.0029(8) 0.0095(7) 0.0108(8)
N2 0.031(6) 0.041(6) 0.027(5) 0.002(5) 0.011(5) -0.001(5)
N1 0.030(6) 0.050(7) 0.037(6) -0.006(6) 0.012(5) 0.006(5)
N3 0.023(5) 0.069(9) 0.045(7) -0.012(6) 0.014(5) -0.010(6)
O1 0.157(14) 0.055(8) 0.055(8) -0.024(6) 0.055(9) -0.034(9)
C10 0.028(6) 0.034(7) 0.026(6) -0.007(5) 0.010(5) -0.006(5)
C6 0.031(7) 0.039(7) 0.034(7) -0.001(6) 0.017(6) 0.000(6)
C11 0.022(6) 0.050(8) 0.030(7) -0.002(6) 0.010(5) -0.005(6)
C8 0.043(7) 0.031(7) 0.028(6) -0.009(6) 0.016(6) -0.013(6)
C7 0.033(7) 0.028(7) 0.029(6) 0.000(5) 0.010(5) -0.003(5)
C9 0.037(7) 0.036(7) 0.030(7) 0.005(6) 0.013(6) -0.005(6)
C4 0.028(7) 0.044(8) 0.035(7) -0.008(6) 0.006(6) 0.014(6)
C16 0.060(9) 0.033(7) 0.035(7) -0.001(6) 0.028(7) -0.009(7)
C14 0.041(8) 0.053(9) 0.031(7) -0.011(7) 0.012(6) -0.003(7)
C15 0.037(7) 0.049(8) 0.032(7) -0.008(6) 0.011(6) 0.007(6)
C5 0.041(8) 0.061(10) 0.037(8) -0.009(7) 0.015(6) 0.007(7)
C21 0.071(10) 0.034(8) 0.038(8) -0.008(6) 0.032(7) -0.013(7)
C13 0.022(7) 0.081(12) 0.051(9) -0.017(9) 0.016(6) 0.000(7)
C3 0.022(6) 0.052(9) 0.041(8) -0.001(7) 0.010(6) 0.003(6)
C12 0.028(7) 0.066(10) 0.034(7) -0.010(7) 0.012(6) 0.010(7)
C2 0.057(10) 0.069(12) 0.052(10) -0.021(9) 0.000(8) 0.023(9)
C1 0.036(8) 0.073(12) 0.054(10) -0.005(9) -0.007(7) 0.016(8)
Cl2 0.296(16) 0.79(4) 0.171(10) 0.052(16) 0.045(10) -0.19(2)
C20 0.083(12) 0.041(9) 0.065(11) -0.006(8) 0.053(10) -0.020(8)
C17 0.079(12) 0.041(9) 0.043(9) -0.016(7) 0.006(8) 0.000(8)
C19 0.128(17) 0.041(10) 0.042(9) -0.019(7) 0.051(11) -0.040(11)
C18 0.109(16) 0.048(10) 0.040(9) -0.014(8) 0.010(10) -0.005(11)
C22 0.17(2) 0.122(18) 0.120(17) -0.037(14) 0.070(16) -0.050(16)
Cl1 0.296(16) 0.79(4) 0.171(10) 0.052(16) 0.045(10) -0.19(2)
C23 0.17(2) 0.122(18) 0.120(17) -0.037(14) 0.070(16) -0.050(16)

loop_
_atom_type_symbol
_atom_type_description
_atom_type_scat_dispersion_real
_atom_type_scat_dispersion_imag
_atom_type_scat_source
C C 0.0033 0.0016 'International Tables Vol C Tables 4.2.6.8 and 6.1.1.4'
H H 0.0000 0.0000 'International Tables Vol C Tables 4.2.6.8 and 6.1.1.4'
Cl Cl 0.1484 0.1585 'International Tables Vol C Tables 4.2.6.8 and 6.1.1.4'
Cu Cu 0.3201 1.2651 'International Tables Vol C Tables 4.2.6.8 and 6.1.1.4'
I I -0.4742 1.8119 'International Tables Vol C Tables 4.2.6.8 and 6.1.1.4'
N N 0.0061 0.0033 'International Tables Vol C Tables 4.2.6.8 and 6.1.1.4'
O O 0.0106 0.0060 'International Tables Vol C Tables 4.2.6.8 and 6.1.1.4'

loop_
_geom_angle_atom_site_label_1
_geom_angle_atom_site_label_2
_geom_angle_atom_site_label_3
_geom_angle
_geom_angle_site_symmetry_1
_geom_angle_site_symmetry_3
_geom_angle_publ_flag
Cu1 I1 Cu1 57.13(7) 5_656 . ?
I1 Cu1 I1 122.87(7) 5_656 . ?
Cu1 Cu1 I1 61.60(8) 5_656 5_656 ?
Cu1 Cu1 I1 61.27(7) 5_656 . ?
N1 Cu1 I1 100.1(3) . . ?
N1 Cu1 I1 104.8(3) . 5_656 ?
N1 Cu1 Cu1 116.8(3) . 5_656 ?
N1 Cu1 N3 115.6(5) . 8_556 ?
N3 Cu1 I1 106.8(3) 8_556 . ?
N3 Cu1 I1 107.1(4) 8_556 5_656 ?
N3 Cu1 Cu1 127.5(3) 8_556 5_656 ?
C10 N2 C6 118.2(11) . . ?
C5 N1 Cu1 122.9(9) . . ?
C1 N1 Cu1 120.8(9) . . ?
C1 N1 C5 115.9(12) . . ?
C14 N3 Cu1 124.3(10) . 8_455 ?
C14 N3 C13 116.7(12) . . ?
C13 N3 Cu1 119.0(10) . 8_455 ?
C19 O1 C22 116(2) . . ?
N2 C10 C11 116.5(11) . . ?
N2 C10 C9 123.2(11) . . ?
C9 C10 C11 120.3(12) . . ?
N2 C6 C7 121.9(12) . . ?
N2 C6 C3 117.1(12) . . ?
C7 C6 C3 120.9(12) . . ?
C15 C11 C10 121.1(12) . . ?
C12 C11 C10 122.1(12) . . ?
C12 C11 C15 116.8(12) . . ?
C7 C8 C9 117.4(12) . . ?
C7 C8 C16 120.2(12) . . ?
C9 C8 C16 122.4(13) . . ?
C6 C7 H7 119.8 . . ?
C8 C7 C6 120.4(12) . . ?
C8 C7 H7 119.8 . . ?
C10 C9 C8 118.8(12) . . ?
C10 C9 H9 120.6 . . ?
C8 C9 H9 120.6 . . ?
C5 C4 H4 119.3 . . ?
C3 C4 H4 119.3 . . ?
C3 C4 C5 121.4(12) . . ?
C21 C16 C8 120.8(13) . . ?
C17 C16 C8 122.1(14) . . ?
C17 C16 C21 117.1(14) . . ?
N3 C14 H14 117.8 . . ?
N3 C14 C15 124.4(13) . . ?
C15 C14 H14 117.8 . . ?
C11 C15 H15 120.5 . . ?
C14 C15 C11 119.1(13) . . ?
C14 C15 H15 120.5 . . ?
N1 C5 C4 124.0(13) . . ?
N1 C5 H5 118.0 . . ?
C4 C5 H5 118.0 . . ?
C16 C21 H21 120.0 . . ?
C16 C21 C20 120.0(15) . . ?
C20 C21 H21 120.0 . . ?
N3 C13 H13 118.1 . . ?
N3 C13 C12 123.7(14) . . ?
C12 C13 H13 118.1 . . ?
C4 C3 C6 122.2(12) . . ?
C4 C3 C2 114.9(13) . . ?
C2 C3 C6 123.0(13) . . ?
C11 C12 H12 120.4 . . ?
C13 C12 C11 119.3(13) . . ?
C13 C12 H12 120.4 . . ?
C3 C2 H2 120.1 . . ?
C1 C2 C3 119.8(15) . . ?
C1 C2 H2 120.1 . . ?
N1 C1 C2 123.8(14) . . ?
N1 C1 H1 118.1 . . ?
C2 C1 H1 118.1 . . ?
C21 C20 H20 120.1 . . ?
C19 C20 C21 119.7(17) . . ?
C19 C20 H20 120.1 . . ?
C16 C17 H17 118.1 . . ?
C18 C17 C16 123.8(18) . . ?
C18 C17 H17 118.1 . . ?
C20 C19 O1 124(2) . . ?
C20 C19 C18 120.6(15) . . ?
C18 C19 O1 115.5(19) . . ?
C17 C18 C19 118.5(18) . . ?
C17 C18 H18 120.7 . . ?
C19 C18 H18 120.7 . . ?
O1 C22 H22A 109.5 . . ?
O1 C22 H22B 109.5 . . ?
O1 C22 H22C 109.5 . . ?
H22A C22 H22B 109.5 . . ?
H22A C22 H22C 109.5 . . ?
H22B C22 H22C 109.5 . . ?
Cl2 C23 Cl1 107.0(19) . . ?
Cl2 C23 H23A 110.3 . . ?
Cl2 C23 H23B 110.3 . . ?
Cl1 C23 H23A 110.3 . . ?
Cl1 C23 H23B 110.3 . . ?
H23A C23 H23B 108.6 . . ?

loop_
_geom_bond_atom_site_label_1
_geom_bond_atom_site_label_2
_geom_bond_distance
_geom_bond_site_symmetry_2
_geom_bond_publ_flag
I1 Cu1 2.674(2) 5_656 ?
I1 Cu1 2.682(2) . ?
Cu1 Cu1 2.561(3) 5_656 ?
Cu1 N1 2.019(11) . ?
Cu1 N3 2.022(12) 8_556 ?
N2 C10 1.333(16) . ?
N2 C6 1.334(16) . ?
N1 C5 1.323(17) . ?
N1 C1 1.32(2) . ?
N3 C14 1.324(18) . ?
N3 C13 1.341(19) . ?
O1 C19 1.371(19) . ?
O1 C22 1.40(3) . ?
C10 C11 1.485(16) . ?
C10 C9 1.386(18) . ?
C6 C7 1.392(18) . ?
C6 C3 1.477(18) . ?
C11 C15 1.402(18) . ?
C11 C12 1.397(18) . ?
C8 C7 1.371(18) . ?
C8 C9 1.401(18) . ?
C8 C16 1.487(18) . ?
C7 H7 0.9500 . ?
C9 H9 0.9500 . ?
C4 H4 0.9500 . ?
C4 C5 1.370(19) . ?
C4 C3 1.364(19) . ?
C16 C21 1.39(2) . ?
C16 C17 1.37(2) . ?
C14 H14 0.9500 . ?
C14 C15 1.364(18) . ?
C15 H15 0.9500 . ?
C5 H5 0.9500 . ?
C21 H21 0.9500 . ?
C21 C20 1.42(2) . ?
C13 H13 0.9500 . ?
C13 C12 1.367(19) . ?
C3 C2 1.40(2) . ?
C12 H12 0.9500 . ?
C2 H2 0.9500 . ?
C2 C1 1.39(2) . ?
C1 H1 0.9500 . ?
Cl2 C23 1.53(3) . ?
C20 H20 0.9500 . ?
C20 C19 1.37(3) . ?
C17 H17 0.9500 . ?
C17 C18 1.37(2) . ?
C19 C18 1.37(3) . ?
C18 H18 0.9500 . ?
C22 H22A 0.9800 . ?
C22 H22B 0.9800 . ?
C22 H22C 0.9800 . ?
Cl1 C23 1.83(3) . ?
C23 H23A 0.9900 . ?
C23 H23B 0.9900 . ?
